data_4084334
loop_
_publ_author_name
'Edwards, Peter G.'
'Kariuki, Benson M.'
'Newman, Paul D.'
'Zhang, Wenjian'

_publ_section_title
;
 Peripheral Methyl Activation in
 \h4-1,2,3,4-Tetramethylcyclobutadienylcobalt Complexes: Template
 Synthesis and Subsequent Reactivity of Triphosphamacrocycles
;
_journal_issue 19
_journal_name_full Organometallics
_journal_page_first 5440
_journal_paper_doi 10.1021/om500734b
_journal_volume 33
_journal_year 2014
_chemical_formula_moiety 'C40 H43 Co P3, P F6'
_chemical_formula_sum 'C40 H43 Co F6 P4'
_chemical_formula_weight 820.55
_chemical_name_systematic
;
 ?
;
_space_group_IT_number 14
_symmetry_cell_setting monoclinic
_symmetry_space_group_name_Hall '-P 2ybc'
_symmetry_space_group_name_H-M 'P 1 21/c 1'
_atom_sites_solution_hydrogens geom
_atom_sites_solution_primary direct
_atom_sites_solution_secondary difmap
_audit_creation_method SHELXL-97
_cell_angle_alpha 90.00
_cell_angle_beta 96.3780(12)
_cell_angle_gamma 90.00
_cell_formula_units_Z 4
_cell_length_a 13.3220(2)
_cell_length_b 19.5100(4)
_cell_length_c 14.5130(3)
_cell_measurement_reflns_used 6005
_cell_measurement_temperature 150(2)
_cell_measurement_theta_max 27.48
_cell_measurement_theta_min 3.01
_cell_volume 3748.76(12)
_computing_cell_refinement DENZO/SCALEPACK
_computing_data_collection 'cOLLECT,Nonius BV, 1997-2001'
_computing_data_reduction DENZO/SCALEPACK
_computing_structure_refinement SHELXL-97
_computing_structure_solution SHELXs-97
_diffrn_ambient_temperature 150(2)
_diffrn_measured_fraction_theta_full 0.998
_diffrn_measured_fraction_theta_max 0.998
_diffrn_measurement_device_type 'Nonius Kappa CCD'
_diffrn_measurement_method 'CCD scans'
_diffrn_radiation_monochromator graphite
_diffrn_radiation_source 'fine-focus sealed tube'
_diffrn_radiation_type MoK\a
_diffrn_radiation_wavelength 0.71073
_diffrn_reflns_av_R_equivalents 0.1104
_diffrn_reflns_av_sigmaI/netI 0.0795
_diffrn_reflns_limit_h_max 17
_diffrn_reflns_limit_h_min -17
_diffrn_reflns_limit_k_max 25
_diffrn_reflns_limit_k_min -25
_diffrn_reflns_limit_l_max 18
_diffrn_reflns_limit_l_min -18
_diffrn_reflns_number 42415
_diffrn_reflns_theta_full 27.48
_diffrn_reflns_theta_max 27.48
_diffrn_reflns_theta_min 3.01
_exptl_absorpt_coefficient_mu 0.688
_exptl_absorpt_correction_T_max 0.943
_exptl_absorpt_correction_T_min 0.763
_exptl_absorpt_correction_type multi-scan
_exptl_absorpt_process_details 'Sortav (Blessing, 1995)'
_exptl_crystal_colour orange
_exptl_crystal_density_diffrn 1.454
_exptl_crystal_density_method 'not measured'
_exptl_crystal_description block
_exptl_crystal_F_000 1696
_exptl_crystal_size_max 0.35
_exptl_crystal_size_mid 0.25
_exptl_crystal_size_min 0.23
_refine_diff_density_max 0.541
_refine_diff_density_min -0.547
_refine_diff_density_rms 0.093
_refine_ls_extinction_method none
_refine_ls_goodness_of_fit_ref 1.032
_refine_ls_hydrogen_treatment mixed
_refine_ls_matrix_type full
_refine_ls_number_parameters 468
_refine_ls_number_reflns 8574
_refine_ls_number_restraints 0
_refine_ls_restrained_S_all 1.032
_refine_ls_R_factor_all 0.0839
_refine_ls_R_factor_gt 0.0479
_refine_ls_shift/su_max 0.000
_refine_ls_shift/su_mean 0.000
_refine_ls_structure_factor_coef Fsqd
_refine_ls_weighting_details 'calc w=1/[\s^2^(Fo^2^)+(0.0521P)^2^+1.3497P] where P=(Fo^2^+2Fc^2^)/3'
_refine_ls_weighting_scheme calc
_refine_ls_wR_factor_gt 0.1064
_refine_ls_wR_factor_ref 0.1210
_reflns_number_gt 6005
_reflns_number_total 8574
_reflns_threshold_expression >2sigma(I)
_cod_data_source_file om500734b_si_002.cif
_cod_data_source_block cmpd3
_cod_depositor_comments
;
The following automatic conversions were performed:

'_symmetry_cell_setting' value 'Monoclinic' changed to 'monoclinic'
according to
/home/saulius/struct/COD-crude-data--automatic-downloads/rss-feeds/ACS/lib/dictionaries/cif_core.dic
dictionary named 'cif_core.dic' version 2.4.2 from 2011-04-26.

Automatic conversion script
Id: cif_fix_values 2281 2013-09-26 08:29:07Z andrius 

 Adding full bibliography for 4084333--4084338.cif.
;
_cod_original_sg_symbol_H-M P21/c
_cod_database_code 4084334
_publcif_datablock.id {50475f52-95ee-4172-bd78-b9daf95fe4f4}

_publcif_info_exptl_table_max_cols 4
_publcif_info_exptl_table_use_headnotes n

loop_
_symmetry_equiv_pos_as_xyz
'x, y, z'
'-x, y+1/2, -z+1/2'
'-x, -y, -z'
'x, -y-1/2, z-1/2'

loop_
_atom_site_label
_atom_site_type_symbol
_atom_site_fract_x
_atom_site_fract_y
_atom_site_fract_z
_atom_site_U_iso_or_equiv
_atom_site_adp_type
_atom_site_occupancy
_atom_site_symmetry_multiplicity
_atom_site_calc_flag
_atom_site_refinement_flags
Co1 Co 0.23299(3) 0.016441(17) 0.25881(2) 0.01492(10) Uani 1 1 d .
P1 P 0.34721(5) -0.01420(3) 0.16792(4) 0.01749(16) Uani 1 1 d .
P3 P 0.10377(6) 0.01996(4) 0.14831(5) 0.02113(17) Uani 1 1 d .
P2 P 0.28292(5) 0.12422(3) 0.25151(4) 0.01659(15) Uani 1 1 d .
P4 P -0.18489(7) 0.13781(4) 0.37556(5) 0.0313(2) Uani 1 1 d .
C26 C 0.5467(2) -0.01083(15) 0.2580(2) 0.0278(7) Uani 1 1 d .
H26A H 0.5405 0.0377 0.2556 0.033 Uiso 1 1 calc R
C9 C 0.3799(2) 0.06528(13) 0.10826(17) 0.0214(6) Uani 1 1 d .
H9A H 0.4468 0.0596 0.0855 0.026 Uiso 1 1 calc R
H9B H 0.3295 0.0731 0.0539 0.026 Uiso 1 1 calc R
C3 C 0.2193(2) -0.07130(13) 0.33336(16) 0.0201(6) Uani 1 1 d .
C4 C 0.2873(2) -0.02234(13) 0.38406(17) 0.0203(6) Uani 1 1 d .
C41 C 0.1846(2) 0.18545(12) 0.20638(16) 0.0176(5) Uani 1 1 d .
C21 C 0.4673(2) -0.05115(14) 0.21774(17) 0.0210(6) Uani 1 1 d .
F1 F -0.17434(17) 0.06404(10) 0.42296(14) 0.0546(6) Uani 1 1 d .
F2 F -0.19667(16) 0.21120(9) 0.32709(13) 0.0497(5) Uani 1 1 d .
C46 C 0.1982(2) 0.23533(14) 0.14010(18) 0.0248(6) Uani 1 1 d .
H46A H 0.2615 0.2395 0.1163 0.030 Uiso 1 1 calc R
C32 C 0.3075(2) 0.23472(14) 0.37939(18) 0.0246(6) Uani 1 1 d .
H32A H 0.2411 0.2481 0.3555 0.030 Uiso 1 1 calc R
C31 C 0.3483(2) 0.17433(13) 0.34841(17) 0.0204(6) Uani 1 1 d .
C1 C 0.2020(2) 0.02151(13) 0.39491(17) 0.0200(6) Uani 1 1 d .
C2 C 0.1347(2) -0.02639(13) 0.34547(16) 0.0182(6) Uani 1 1 d .
C10 C 0.3828(2) 0.12741(13) 0.17177(17) 0.0210(6) Uani 1 1 d .
H10A H 0.3740 0.1695 0.1336 0.025 Uiso 1 1 calc R
H10B H 0.4497 0.1299 0.2088 0.025 Uiso 1 1 calc R
C35 C 0.4997(3) 0.19618(17) 0.4526(2) 0.0394(8) Uani 1 1 d .
H35A H 0.5657 0.1828 0.4776 0.047 Uiso 1 1 calc R
F3 F -0.29705(18) 0.11883(11) 0.33078(16) 0.0665(6) Uani 1 1 d .
F4 F -0.1411(2) 0.10807(11) 0.28675(14) 0.0665(7) Uani 1 1 d .
C45 C 0.1194(2) 0.27888(14) 0.10883(19) 0.0278(7) Uani 1 1 d .
H45A H 0.1294 0.3123 0.0631 0.033 Uiso 1 1 calc R
C7 C 0.2262(2) -0.14636(14) 0.3145(2) 0.0302(7) Uani 1 1 d .
H7A H 0.2140 -0.1722 0.3700 0.045 Uiso 1 1 calc R
H7B H 0.2938 -0.1572 0.2978 0.045 Uiso 1 1 calc R
H7C H 0.1755 -0.1589 0.2631 0.045 Uiso 1 1 calc R
C5 C 0.1833(2) 0.07867(14) 0.45966(18) 0.0278(7) Uani 1 1 d .
H5A H 0.1709 0.0596 0.5199 0.042 Uiso 1 1 calc R
H5B H 0.1242 0.1051 0.4338 0.042 Uiso 1 1 calc R
H5C H 0.2425 0.1088 0.4677 0.042 Uiso 1 1 calc R
C42 C 0.0916(2) 0.18227(14) 0.24197(18) 0.0233(6) Uani 1 1 d .
H42A H 0.0813 0.1490 0.2877 0.028 Uiso 1 1 calc R
C22 C 0.4789(2) -0.12236(15) 0.22205(19) 0.0292(7) Uani 1 1 d .
H22A H 0.4265 -0.1512 0.1945 0.035 Uiso 1 1 calc R
C11 C 0.3163(2) -0.07299(13) 0.07012(17) 0.0225(6) Uani 1 1 d .
C33 C 0.3630(2) 0.27554(15) 0.44487(19) 0.0312(7) Uani 1 1 d .
H33A H 0.3346 0.3168 0.4650 0.037 Uiso 1 1 calc R
F5 F -0.2311(2) 0.16757(11) 0.46307(14) 0.0680(7) Uani 1 1 d .
C6 C 0.0233(2) -0.03539(15) 0.33790(19) 0.0286(7) Uani 1 1 d .
H6A H 0.0047 -0.0580 0.3939 0.043 Uiso 1 1 calc R
H6B H 0.0012 -0.0637 0.2836 0.043 Uiso 1 1 calc R
H6C H -0.0096 0.0095 0.3312 0.043 Uiso 1 1 calc R
C51 C 0.1033(2) 0.05898(15) 0.03251(18) 0.0256(6) Uani 1 1 d .
C43 C 0.0138(2) 0.22711(14) 0.21143(19) 0.0263(6) Uani 1 1 d .
H43A H -0.0484 0.2252 0.2376 0.032 Uiso 1 1 calc R
F6 F -0.07473(19) 0.15746(14) 0.41895(18) 0.0793(8) Uani 1 1 d .
C44 C 0.0271(2) 0.27486(14) 0.14254(19) 0.0274(6) Uani 1 1 d .
H44A H -0.0268 0.3042 0.1192 0.033 Uiso 1 1 calc R
C25 C 0.6346(2) -0.03969(17) 0.3013(2) 0.0356(7) Uani 1 1 d .
H25A H 0.6878 -0.0111 0.3281 0.043 Uiso 1 1 calc R
C52 C 0.1472(2) 0.02631(18) -0.0384(2) 0.0363(8) Uani 1 1 d .
H52A H 0.1715 -0.0192 -0.0294 0.044 Uiso 1 1 calc R
C16 C 0.3603(2) -0.06612(15) -0.01239(19) 0.0296(7) Uani 1 1 d .
H16A H 0.4098 -0.0317 -0.0172 0.036 Uiso 1 1 calc R
C15 C 0.3330(2) -0.10853(16) -0.08695(19) 0.0328(7) Uani 1 1 d .
H15A H 0.3625 -0.1023 -0.1430 0.039 Uiso 1 1 calc R
C53 C 0.1559(3) 0.0592(2) -0.1217(2) 0.0440(9) Uani 1 1 d .
H53A H 0.1885 0.0370 -0.1685 0.053 Uiso 1 1 calc R
C12 C 0.2465(2) -0.12491(14) 0.07558(18) 0.0303(7) Uani 1 1 d .
H12A H 0.2159 -0.1308 0.1312 0.036 Uiso 1 1 calc R
C24 C 0.6448(3) -0.11001(17) 0.3055(2) 0.0400(8) Uani 1 1 d .
H24A H 0.7049 -0.1301 0.3350 0.048 Uiso 1 1 calc R
C14 C 0.2631(3) -0.16001(16) -0.0805(2) 0.0352(8) Uani 1 1 d .
H14A H 0.2447 -0.1893 -0.1319 0.042 Uiso 1 1 calc R
C8 C 0.3884(2) -0.02886(16) 0.43809(19) 0.0324(7) Uani 1 1 d .
H8A H 0.3815 -0.0515 0.4973 0.049 Uiso 1 1 calc R
H8B H 0.4177 0.0168 0.4497 0.049 Uiso 1 1 calc R
H8C H 0.4326 -0.0562 0.4028 0.049 Uiso 1 1 calc R
C34 C 0.4588(2) 0.25660(16) 0.48081(19) 0.0346(7) Uani 1 1 d .
H34A H 0.4967 0.2850 0.5250 0.042 Uiso 1 1 calc R
C54 C 0.1174(3) 0.1242(2) -0.1364(2) 0.0527(11) Uani 1 1 d .
H54A H 0.1243 0.1471 -0.1930 0.063 Uiso 1 1 calc R
C23 C 0.5668(3) -0.15107(16) 0.2665(2) 0.0393(8) Uani 1 1 d .
H23A H 0.5733 -0.1995 0.2701 0.047 Uiso 1 1 calc R
C36 C 0.4441(2) 0.15484(16) 0.3873(2) 0.0308(7) Uani 1 1 d .
H36A H 0.4720 0.1128 0.3691 0.037 Uiso 1 1 calc R
C56 C 0.0616(3) 0.12335(16) 0.0146(2) 0.0418(9) Uani 1 1 d .
H56A H 0.0276 0.1456 0.0604 0.050 Uiso 1 1 calc R
C13 C 0.2202(3) -0.16879(15) 0.0010(2) 0.0368(8) Uani 1 1 d .
H13A H 0.1729 -0.2046 0.0062 0.044 Uiso 1 1 calc R
C55 C 0.0693(3) 0.15571(18) -0.0702(2) 0.0558(12) Uani 1 1 d .
H55A H 0.0408 0.1999 -0.0816 0.067 Uiso 1 1 calc R
H2 H 0.019(2) 0.0499(13) 0.1702(16) 0.016(6) Uiso 1 1 d .
H1 H 0.069(2) -0.0474(13) 0.1261(17) 0.019(7) Uiso 1 1 d .

loop_
_atom_site_aniso_label
_atom_site_aniso_U_11
_atom_site_aniso_U_22
_atom_site_aniso_U_33
_atom_site_aniso_U_23
_atom_site_aniso_U_13
_atom_site_aniso_U_12
Co1 0.0173(2) 0.01230(19) 0.01517(17) 0.00069(13) 0.00163(13) -0.00024(14)
P1 0.0201(4) 0.0152(3) 0.0173(3) -0.0017(3) 0.0026(3) 0.0007(3)
P3 0.0212(4) 0.0206(4) 0.0211(3) 0.0039(3) 0.0001(3) -0.0027(3)
P2 0.0193(4) 0.0128(3) 0.0179(3) -0.0002(2) 0.0031(3) -0.0003(3)
P4 0.0431(5) 0.0267(4) 0.0254(4) 0.0027(3) 0.0096(3) -0.0022(4)
C26 0.0288(18) 0.0212(15) 0.0335(15) -0.0001(12) 0.0039(13) 0.0050(13)
C9 0.0215(15) 0.0227(14) 0.0207(13) 0.0013(11) 0.0048(11) 0.0008(12)
C3 0.0291(16) 0.0162(13) 0.0158(12) 0.0031(10) 0.0054(11) -0.0006(11)
C4 0.0253(16) 0.0185(14) 0.0171(12) 0.0060(10) 0.0027(11) 0.0015(12)
C41 0.0214(15) 0.0125(13) 0.0181(12) -0.0025(10) -0.0008(10) -0.0015(11)
C21 0.0224(15) 0.0211(14) 0.0200(12) -0.0019(11) 0.0048(11) 0.0069(12)
F1 0.0729(16) 0.0391(12) 0.0527(12) 0.0210(9) 0.0114(11) 0.0037(10)
F2 0.0721(15) 0.0292(10) 0.0527(11) 0.0127(9) 0.0287(11) 0.0078(10)
C46 0.0226(16) 0.0215(15) 0.0306(14) 0.0035(12) 0.0044(12) -0.0032(12)
C32 0.0271(17) 0.0214(14) 0.0254(14) -0.0036(11) 0.0027(12) 0.0008(12)
C31 0.0227(16) 0.0165(14) 0.0224(13) 0.0008(10) 0.0036(11) -0.0024(11)
C1 0.0280(16) 0.0168(14) 0.0153(12) 0.0030(10) 0.0038(11) 0.0001(12)
C2 0.0213(15) 0.0174(13) 0.0166(12) 0.0034(10) 0.0053(10) -0.0010(11)
C10 0.0214(15) 0.0168(14) 0.0256(13) 0.0013(11) 0.0057(11) -0.0009(11)
C35 0.0262(19) 0.050(2) 0.0394(18) -0.0111(15) -0.0065(14) 0.0028(16)
F3 0.0549(15) 0.0559(14) 0.0842(16) 0.0019(12) -0.0124(12) -0.0099(12)
F4 0.110(2) 0.0480(13) 0.0481(12) 0.0051(10) 0.0380(12) 0.0278(13)
C45 0.0355(19) 0.0167(14) 0.0308(15) 0.0067(12) 0.0019(13) -0.0015(13)
C7 0.045(2) 0.0174(14) 0.0305(15) 0.0048(12) 0.0155(14) 0.0050(13)
C5 0.045(2) 0.0197(15) 0.0203(13) -0.0006(11) 0.0082(12) -0.0008(13)
C42 0.0270(16) 0.0208(14) 0.0226(13) 0.0014(11) 0.0049(11) 0.0005(12)
C22 0.0298(18) 0.0252(16) 0.0322(15) -0.0008(12) 0.0010(13) 0.0029(13)
C11 0.0278(16) 0.0205(14) 0.0187(13) -0.0023(10) 0.0007(11) 0.0053(12)
C33 0.044(2) 0.0234(16) 0.0264(15) -0.0089(12) 0.0034(13) 0.0010(14)
F5 0.113(2) 0.0568(14) 0.0421(11) -0.0021(10) 0.0420(12) 0.0011(13)
C6 0.0275(17) 0.0315(16) 0.0277(15) 0.0036(12) 0.0063(12) -0.0059(13)
C51 0.0231(16) 0.0291(16) 0.0227(13) 0.0061(12) -0.0063(11) -0.0080(13)
C43 0.0230(16) 0.0248(15) 0.0318(15) -0.0009(12) 0.0066(12) 0.0044(13)
F6 0.0540(16) 0.0850(18) 0.0931(18) 0.0138(14) -0.0167(13) -0.0200(14)
C44 0.0307(18) 0.0167(14) 0.0333(15) 0.0032(12) -0.0034(13) 0.0066(12)
C25 0.0268(18) 0.0366(18) 0.0419(18) -0.0066(14) -0.0035(14) 0.0037(14)
C52 0.0250(18) 0.057(2) 0.0257(15) 0.0074(14) -0.0017(12) 0.0024(15)
C16 0.0240(17) 0.0332(17) 0.0326(16) -0.0058(13) 0.0069(13) -0.0021(13)
C15 0.0351(19) 0.0384(18) 0.0253(14) -0.0095(13) 0.0054(13) 0.0023(15)
C53 0.030(2) 0.077(3) 0.0247(16) 0.0117(16) -0.0018(13) -0.0076(18)
C12 0.049(2) 0.0230(15) 0.0191(13) 0.0002(11) 0.0020(13) -0.0051(14)
C24 0.030(2) 0.039(2) 0.0474(19) -0.0044(15) -0.0070(15) 0.0143(15)
C14 0.050(2) 0.0301(17) 0.0237(15) -0.0067(12) -0.0060(14) 0.0046(15)
C8 0.0316(18) 0.0413(19) 0.0232(14) 0.0085(13) -0.0027(12) 0.0027(14)
C34 0.035(2) 0.0377(18) 0.0298(15) -0.0138(13) -0.0003(14) -0.0070(15)
C54 0.067(3) 0.060(3) 0.0263(17) 0.0165(17) -0.0150(17) -0.039(2)
C23 0.044(2) 0.0254(17) 0.0475(19) 0.0008(14) -0.0008(16) 0.0133(15)
C36 0.0307(18) 0.0278(16) 0.0325(16) -0.0072(13) -0.0026(13) 0.0060(14)
C56 0.069(3) 0.0250(17) 0.0280(16) -0.0006(13) -0.0120(15) -0.0093(16)
C13 0.056(2) 0.0234(16) 0.0287(16) 0.0008(12) -0.0035(15) -0.0092(15)
C55 0.099(3) 0.0289(19) 0.0328(19) 0.0088(15) -0.0232(19) -0.024(2)

loop_
_atom_type_symbol
_atom_type_description
_atom_type_scat_dispersion_real
_atom_type_scat_dispersion_imag
_atom_type_scat_source
C C 0.0033 0.0016 'International Tables Vol C Tables 4.2.6.8 and 6.1.1.4'
H H 0.0000 0.0000 'International Tables Vol C Tables 4.2.6.8 and 6.1.1.4'
F F 0.0171 0.0103 'International Tables Vol C Tables 4.2.6.8 and 6.1.1.4'
P P 0.1023 0.0942 'International Tables Vol C Tables 4.2.6.8 and 6.1.1.4'
Co Co 0.3494 0.9721 'International Tables Vol C Tables 4.2.6.8 and 6.1.1.4'

loop_
_geom_angle_atom_site_label_1
_geom_angle_atom_site_label_2
_geom_angle_atom_site_label_3
_geom_angle
C4 Co1 C3 41.99(10)
C4 Co1 C1 41.36(10)
C3 Co1 C1 59.64(10)
C4 Co1 C2 59.72(11)
C3 Co1 C2 41.15(10)
C1 Co1 C2 40.31(10)
C4 Co1 P1 103.53(8)
C3 Co1 P1 101.41(7)
C1 Co1 P1 144.12(8)
C2 Co1 P1 140.58(7)
C4 Co1 P2 108.57(8)
C3 Co1 P2 150.08(8)
C1 Co1 P2 95.37(7)
C2 Co1 P2 128.42(7)
P1 Co1 P2 89.88(3)
C4 Co1 P3 146.16(8)
C3 Co1 P3 107.49(8)
C1 Co1 P3 117.91(8)
C2 Co1 P3 87.70(8)
P1 Co1 P3 96.18(3)
P2 Co1 P3 98.58(3)
C21 P1 C11 99.83(12)
C21 P1 C9 105.91(13)
C11 P1 C9 101.89(12)
C21 P1 Co1 120.13(8)
C11 P1 Co1 121.44(9)
C9 P1 Co1 105.47(9)
C51 P3 Co1 126.52(9)
C41 P2 C31 100.61(12)
C41 P2 C10 106.69(12)
C31 P2 C10 98.44(12)
C41 P2 Co1 115.38(9)
C31 P2 Co1 125.80(8)
C10 P2 Co1 107.55(8)
F6 P4 F5 91.03(15)
F6 P4 F4 90.20(15)
F5 P4 F4 178.72(15)
F6 P4 F1 90.78(13)
F5 P4 F1 90.49(11)
F4 P4 F1 89.87(11)
F6 P4 F2 89.97(13)
F5 P4 F2 89.80(11)
F4 P4 F2 89.83(10)
F1 P4 F2 179.19(14)
F6 P4 F3 179.22(14)
F5 P4 F3 88.97(14)
F4 P4 F3 89.80(14)
F1 P4 F3 90.00(12)
F2 P4 F3 89.25(12)
C25 C26 C21 121.7(3)
C10 C9 P1 112.05(17)
C2 C3 C4 89.5(2)
C2 C3 C7 132.7(3)
C4 C3 C7 133.3(3)
C2 C3 Co1 71.04(14)
C4 C3 Co1 68.37(14)
C7 C3 Co1 135.42(18)
C1 C4 C3 89.4(2)
C1 C4 C8 132.1(2)
C3 C4 C8 133.3(2)
C1 C4 Co1 70.72(14)
C3 C4 Co1 69.63(14)
C8 C4 Co1 135.8(2)
C46 C41 C42 118.4(2)
C46 C41 P2 123.9(2)
C42 C41 P2 117.76(19)
C26 C21 C22 117.8(3)
C26 C21 P1 122.2(2)
C22 C21 P1 119.8(2)
C45 C46 C41 120.1(3)
C33 C32 C31 120.6(3)
C36 C31 C32 118.3(3)
C36 C31 P2 119.9(2)
C32 C31 P2 121.7(2)
C2 C1 C4 90.9(2)
C2 C1 C5 131.5(3)
C4 C1 C5 134.2(3)
C2 C1 Co1 70.71(13)
C4 C1 Co1 67.91(14)
C5 C1 Co1 134.52(18)
C1 C2 C3 90.2(2)
C1 C2 C6 132.7(2)
C3 C2 C6 134.5(2)
C1 C2 Co1 68.98(14)
C3 C2 Co1 67.81(14)
C6 C2 Co1 133.66(18)
C9 C10 P2 112.29(18)
C34 C35 C36 119.9(3)
C44 C45 C46 121.5(3)
C43 C42 C41 121.0(2)
C23 C22 C21 120.3(3)
C12 C11 C16 117.9(2)
C12 C11 P1 120.5(2)
C16 C11 P1 121.6(2)
C34 C33 C32 120.5(3)
C56 C51 C52 118.0(3)
C56 C51 P3 120.4(2)
C52 C51 P3 121.7(2)
C42 C43 C44 120.0(3)
C45 C44 C43 118.9(3)
C24 C25 C26 119.9(3)
C53 C52 C51 121.0(3)
C15 C16 C11 121.1(3)
C16 C15 C14 120.3(3)
C54 C53 C52 119.7(3)
C11 C12 C13 121.2(3)
C25 C24 C23 119.5(3)
C15 C14 C13 119.7(3)
C33 C34 C35 119.9(3)
C55 C54 C53 120.3(3)
C24 C23 C22 120.8(3)
C31 C36 C35 120.9(3)
C51 C56 C55 120.5(3)
C14 C13 C12 119.8(3)
C54 C55 C56 120.3(4)

loop_
_geom_bond_atom_site_label_1
_geom_bond_atom_site_label_2
_geom_bond_distance
Co1 C4 2.027(2)
Co1 C3 2.044(2)
Co1 C1 2.065(2)
Co1 C2 2.088(2)
Co1 P1 2.2043(7)
Co1 P2 2.2116(7)
Co1 P3 2.2196(8)
P1 C21 1.829(3)
P1 C11 1.836(3)
P1 C9 1.851(3)
P3 C51 1.844(3)
P2 C41 1.839(3)
P2 C31 1.849(3)
P2 C10 1.858(3)
P4 F6 1.579(2)
P4 F5 1.582(2)
P4 F4 1.5829(19)
P4 F1 1.5946(19)
P4 F2 1.5954(19)
P4 F3 1.605(2)
C26 C25 1.386(4)
C26 C21 1.394(4)
C9 C10 1.521(3)
C3 C2 1.453(4)
C3 C4 1.459(4)
C3 C7 1.495(4)
C4 C1 1.446(4)
C4 C8 1.486(4)
C41 C46 1.394(4)
C41 C42 1.396(4)
C21 C22 1.398(4)
C46 C45 1.387(4)
C32 C33 1.389(4)
C32 C31 1.393(4)
C31 C36 1.390(4)
C1 C2 1.431(4)
C1 C5 1.497(3)
C2 C6 1.487(4)
C35 C34 1.380(4)
C35 C36 1.393(4)
C45 C44 1.375(4)
C42 C43 1.390(4)
C22 C23 1.390(4)
C11 C12 1.384(4)
C11 C16 1.397(4)
C33 C34 1.374(4)
C51 C56 1.386(4)
C51 C52 1.393(4)
C43 C44 1.392(4)
C25 C24 1.379(4)
C52 C53 1.385(4)
C16 C15 1.378(4)
C15 C14 1.380(4)
C53 C54 1.375(5)
C12 C13 1.394(4)
C24 C23 1.383(5)
C14 C13 1.381(4)
C54 C55 1.359(6)
C56 C55 1.397(4)
